data_7053727
loop_
_publ_author_name
'Horvath, Ulrike E. I.'
'Bentivoglio, Gino'
'Hummel, Michael'
'Schottenberger, Herwig'
'Wurst, Klaus'
'Nell, Margo J.'
'van Rensburg, Constance E. J.'
'Cronje, Stephanie'
'Raubenheimer, Helgard G.'

_publ_section_title
;
 A cytotoxic bis(carbene)gold(i) complex of ferrocenyl complexes:
 synthesis and structural characterisation
;
_journal_issue 3
_journal_name_full 'New Journal of Chemistry'
_journal_page_first 533
_journal_paper_doi 10.1039/b713917a
_journal_volume 32
_journal_year 2008
_chemical_formula_moiety 'C23 H23 Fe N2, B F4 '
_chemical_formula_sum 'C23 H23 B F4 Fe N2'
_chemical_formula_weight 470.09
_chemical_name_common UH123
_chemical_name_systematic
;
?
;
_space_group_IT_number 14
_symmetry_cell_setting monoclinic
_symmetry_space_group_name_Hall '-P 2yn'
_symmetry_space_group_name_H-M 'P 1 21/n 1'
_atom_sites_solution_hydrogens geom
_atom_sites_solution_primary direct
_atom_sites_solution_secondary difmap
_audit_creation_method SHELXL-97
_cell_angle_alpha 90.00
_cell_angle_beta 99.699(3)
_cell_angle_gamma 90.00
_cell_formula_units_Z 4
_cell_length_a 9.8910(15)
_cell_length_b 18.733(3)
_cell_length_c 11.4611(19)
_cell_measurement_reflns_used 3327
_cell_measurement_temperature 100(2)
_cell_measurement_theta_max 28.1651
_cell_measurement_theta_min 2.6639
_cell_volume 2093.3(6)
_computing_cell_refinement 'SAINT (Bruker, 2002)'
_computing_data_collection 'SMART (Bruker, 2001)'
_computing_data_reduction SAINT
_computing_molecular_graphics
;
X-Seed (Atwood & Barbour, 2003; Barbour, 2001)
;
_computing_publication_material
;
X-Seed
;
_computing_structure_refinement 'SHELXL-97 (Sheldrick, 1997)'
_computing_structure_solution 'SHELXS-97 (Sheldrick, 1997)'
_diffrn_ambient_temperature 100(2)
_diffrn_measured_fraction_theta_full 0.998
_diffrn_measured_fraction_theta_max 0.998
_diffrn_measurement_device_type 'Bruker APEX CCD area-detector'
_diffrn_measurement_method \w
_diffrn_radiation_monochromator graphite
_diffrn_radiation_source 'fine-focus sealed tube'
_diffrn_radiation_type MoK\a
_diffrn_radiation_wavelength 0.71073
_diffrn_reflns_av_R_equivalents 0.0505
_diffrn_reflns_av_sigmaI/netI 0.0627
_diffrn_reflns_limit_h_max 10
_diffrn_reflns_limit_h_min -12
_diffrn_reflns_limit_k_max 22
_diffrn_reflns_limit_k_min -19
_diffrn_reflns_limit_l_max 11
_diffrn_reflns_limit_l_min -13
_diffrn_reflns_number 11371
_diffrn_reflns_theta_full 25.68
_diffrn_reflns_theta_max 25.68
_diffrn_reflns_theta_min 2.11
_diffrn_standards_number 0
_exptl_absorpt_coefficient_mu 0.768
_exptl_absorpt_correction_T_max 0.8615
_exptl_absorpt_correction_T_min 0.8311
_exptl_absorpt_correction_type multi-scan
_exptl_absorpt_process_details 'SADABS, Blessing, Acta Cryst. A51 (1995) 33-38'
_exptl_crystal_colour red
_exptl_crystal_density_diffrn 1.492
_exptl_crystal_density_method 'not measured'
_exptl_crystal_description cubes
_exptl_crystal_F_000 968
_exptl_crystal_size_max 0.25
_exptl_crystal_size_mid 0.23
_exptl_crystal_size_min 0.20
_refine_diff_density_max 0.534
_refine_diff_density_min -0.268
_refine_diff_density_rms 0.082
_refine_ls_extinction_method none
_refine_ls_goodness_of_fit_ref 1.020
_refine_ls_hydrogen_treatment constr
_refine_ls_matrix_type full
_refine_ls_number_parameters 281
_refine_ls_number_reflns 3958
_refine_ls_number_restraints 0
_refine_ls_restrained_S_all 1.020
_refine_ls_R_factor_all 0.0790
_refine_ls_R_factor_gt 0.0493
_refine_ls_shift/su_max 0.000
_refine_ls_shift/su_mean 0.000
_refine_ls_structure_factor_coef Fsqd
_refine_ls_weighting_details 'calc w=1/[\s^2^(Fo^2^)+(0.0631P)^2^+0.0000P] where P=(Fo^2^+2Fc^2^)/3'
_refine_ls_weighting_scheme calc
_refine_ls_wR_factor_gt 0.1093
_refine_ls_wR_factor_ref 0.1217
_reflns_number_gt 2840
_reflns_number_total 3958
_reflns_threshold_expression >2sigma(I)
_cod_data_source_file b713917asup1.cif
_cod_data_source_block UH123.1
_cod_original_sg_symbol_H-M 'P 21/n'
_cod_database_code 7053727

loop_
_symmetry_equiv_pos_as_xyz
'x, y, z'
'-x+1/2, y+1/2, -z+1/2'
'-x, -y, -z'
'x-1/2, -y-1/2, z-1/2'

loop_
_atom_site_label
_atom_site_type_symbol
_atom_site_fract_x
_atom_site_fract_y
_atom_site_fract_z
_atom_site_U_iso_or_equiv
_atom_site_adp_type
_atom_site_occupancy
_atom_site_symmetry_multiplicity
_atom_site_calc_flag
_atom_site_refinement_flags
Fe1 Fe 0.73132(4) 0.42250(2) 0.78037(4) 0.01944(16) Uani 1 1 d .
F1 F 0.3966(3) 0.19659(12) 0.78062(19) 0.0518(7) Uani 1 1 d .
F2 F 0.3156(2) 0.24553(11) 0.6029(2) 0.0444(6) Uani 1 1 d .
F3 F 0.3031(3) 0.12675(11) 0.62727(19) 0.0499(6) Uani 1 1 d .
F4 F 0.5088(2) 0.17902(13) 0.6259(2) 0.0569(7) Uani 1 1 d .
N2 N 0.7199(3) 0.64921(14) 0.0703(2) 0.0204(6) Uani 1 1 d .
N5 N 0.7653(2) 0.57910(14) 0.2212(2) 0.0177(5) Uani 1 1 d .
C1 C 0.7343(3) 0.64602(17) 0.1875(3) 0.0200(7) Uani 1 1 d .
H1 H 0.7243 0.6849 0.2386 0.024 Uiso 1 1 calc R
C1A C 0.8743(3) 0.45988(17) 0.6857(3) 0.0190(7) Uani 1 1 d .
C2A C 0.8933(3) 0.38541(18) 0.7106(3) 0.0201(7) Uani 1 1 d .
H2A H 0.8907 0.3485 0.6534 0.024 Uiso 1 1 calc R
C3 C 0.7414(3) 0.58238(17) 0.0272(3) 0.0214(7) Uani 1 1 d .
H3 H 0.7370 0.5697 -0.0536 0.026 Uiso 1 1 calc R
C3A C 0.9167(3) 0.37621(18) 0.8347(3) 0.0213(7) Uani 1 1 d .
H3A H 0.9331 0.3320 0.8752 0.026 Uiso 1 1 calc R
C4 C 0.7697(3) 0.53838(18) 0.1206(3) 0.0202(7) Uani 1 1 d .
H4 H 0.7891 0.4888 0.1183 0.024 Uiso 1 1 calc R
C4A C 0.9117(3) 0.44405(17) 0.8885(3) 0.0215(7) Uani 1 1 d .
H4A H 0.9229 0.4532 0.9711 0.026 Uiso 1 1 calc R
C5A C 0.8868(3) 0.49608(18) 0.7969(3) 0.0193(7) Uani 1 1 d .
H5A H 0.8798 0.5461 0.8078 0.023 Uiso 1 1 calc R
C6 C 0.7901(3) 0.55073(17) 0.3403(3) 0.0187(7) Uani 1 1 d .
C6A C 0.5415(3) 0.4366(2) 0.6817(3) 0.0305(9) Uani 1 1 d .
H6A H 0.5219 0.4579 0.6055 0.037 Uiso 1 1 calc R
C7 C 0.8270(3) 0.59531(17) 0.4360(3) 0.0195(7) Uani 1 1 d .
H7 H 0.8348 0.6453 0.4250 0.023 Uiso 1 1 calc R
C7A C 0.5515(3) 0.4731(2) 0.7913(3) 0.0266(8) Uani 1 1 d .
H7A H 0.5401 0.5229 0.8015 0.032 Uiso 1 1 calc R
C8 C 0.8527(3) 0.56586(17) 0.5493(3) 0.0221(7) Uani 1 1 d .
H8 H 0.8775 0.5963 0.6158 0.027 Uiso 1 1 calc R
C8A C 0.5815(3) 0.42191(19) 0.8825(3) 0.0262(8) Uani 1 1 d .
H8A H 0.5935 0.4313 0.9651 0.031 Uiso 1 1 calc R
C9 C 0.8426(3) 0.49232(17) 0.5667(3) 0.0176(7) Uani 1 1 d .
C9A C 0.5908(3) 0.3541(2) 0.8297(3) 0.0303(9) Uani 1 1 d .
H9A H 0.6104 0.3101 0.8704 0.036 Uiso 1 1 calc R
C10 C 0.8043(3) 0.44968(18) 0.4677(3) 0.0228(7) Uani 1 1 d .
H10 H 0.7963 0.3996 0.4776 0.027 Uiso 1 1 calc R
C10A C 0.5655(3) 0.3637(2) 0.7051(3) 0.0334(9) Uani 1 1 d .
H10A H 0.5649 0.3271 0.6475 0.040 Uiso 1 1 calc R
C11 C 0.7776(3) 0.47824(17) 0.3553(3) 0.0224(7) Uani 1 1 d .
H11 H 0.7507 0.4481 0.2887 0.027 Uiso 1 1 calc R
C12 C 0.6858(4) 0.71310(18) -0.0054(3) 0.0263(8) Uani 1 1 d .
H12A H 0.7695 0.7306 -0.0329 0.032 Uiso 1 1 calc R
H12B H 0.6521 0.7515 0.0416 0.032 Uiso 1 1 calc R
C13 C 0.5784(4) 0.69610(19) -0.1102(3) 0.0382(10) Uani 1 1 d .
H13 H 0.4861 0.6895 -0.0991 0.046 Uiso 1 1 calc R
C14 C 0.6096(6) 0.6899(2) -0.2205(4) 0.0617(15) Uani 1 1 d .
H14 H 0.7020 0.6981 -0.2295 0.074 Uiso 1 1 calc R
C15 C 0.5107(7) 0.6713(3) -0.3279(5) 0.094(2) Uani 1 1 d .
H15A H 0.5354 0.6251 -0.3583 0.141 Uiso 1 1 calc R
H15B H 0.5129 0.7081 -0.3884 0.141 Uiso 1 1 calc R
H15C H 0.4182 0.6685 -0.3082 0.141 Uiso 1 1 calc R
B1 B 0.3803(5) 0.1866(2) 0.6590(3) 0.0280(9) Uani 1 1 d .

loop_
_atom_site_aniso_label
_atom_site_aniso_U_11
_atom_site_aniso_U_22
_atom_site_aniso_U_33
_atom_site_aniso_U_23
_atom_site_aniso_U_13
_atom_site_aniso_U_12
Fe1 0.0161(2) 0.0226(3) 0.0195(3) -0.0002(2) 0.00282(18) -0.0033(2)
F1 0.0885(19) 0.0367(14) 0.0281(13) -0.0077(10) 0.0039(12) 0.0002(13)
F2 0.0590(15) 0.0235(12) 0.0466(15) 0.0004(10) -0.0029(11) 0.0051(11)
F3 0.0849(18) 0.0282(13) 0.0360(14) -0.0042(10) 0.0082(12) -0.0156(13)
F4 0.0493(15) 0.0610(17) 0.0615(18) -0.0101(13) 0.0128(12) 0.0103(13)
N2 0.0211(14) 0.0209(15) 0.0197(15) 0.0030(11) 0.0049(11) -0.0001(12)
N5 0.0145(12) 0.0205(14) 0.0177(13) -0.0012(12) 0.0014(10) -0.0009(12)
C1 0.0193(17) 0.0192(18) 0.0215(18) -0.0010(13) 0.0039(13) -0.0031(14)
C1A 0.0150(16) 0.0235(19) 0.0190(17) -0.0011(14) 0.0048(13) -0.0028(14)
C2A 0.0179(16) 0.0212(19) 0.0211(18) -0.0027(14) 0.0029(13) 0.0022(14)
C3 0.0202(16) 0.0239(18) 0.0203(17) -0.0008(14) 0.0040(13) 0.0033(15)
C3A 0.0198(17) 0.0212(18) 0.0224(18) 0.0067(14) 0.0023(14) 0.0000(14)
C4 0.0200(17) 0.0225(19) 0.0185(18) -0.0035(14) 0.0039(13) 0.0029(14)
C4A 0.0144(16) 0.031(2) 0.0189(18) -0.0005(14) 0.0014(13) -0.0051(14)
C5A 0.0150(16) 0.0215(18) 0.0212(18) -0.0025(13) 0.0025(13) -0.0029(13)
C6 0.0124(15) 0.0225(18) 0.0205(18) 0.0029(14) 0.0008(13) 0.0043(13)
C6A 0.0133(17) 0.052(3) 0.0239(19) 0.0031(17) -0.0020(14) -0.0014(16)
C7 0.0235(17) 0.0139(17) 0.0215(18) 0.0014(13) 0.0050(14) -0.0012(13)
C7A 0.0136(16) 0.031(2) 0.035(2) -0.0005(16) 0.0038(14) -0.0015(15)
C8 0.0242(17) 0.0206(19) 0.0214(18) -0.0033(13) 0.0031(14) 0.0002(14)
C8A 0.0158(16) 0.037(2) 0.0270(19) -0.0017(17) 0.0081(14) -0.0045(16)
C9 0.0125(15) 0.0226(18) 0.0182(17) -0.0009(13) 0.0040(12) 0.0010(13)
C9A 0.0223(18) 0.030(2) 0.040(2) 0.0050(17) 0.0088(16) -0.0082(16)
C10 0.0248(18) 0.0161(17) 0.0266(19) -0.0014(14) 0.0021(14) -0.0013(14)
C10A 0.0200(18) 0.042(2) 0.039(2) -0.0125(18) 0.0056(16) -0.0153(17)
C11 0.0227(17) 0.0238(19) 0.0192(18) -0.0018(14) -0.0004(14) 0.0002(15)
C12 0.037(2) 0.0180(18) 0.0240(19) 0.0068(14) 0.0043(15) -0.0005(15)
C13 0.047(2) 0.024(2) 0.037(2) 0.0103(17) -0.0096(19) -0.0054(18)
C14 0.106(4) 0.026(2) 0.038(3) 0.0092(19) -0.031(3) -0.012(2)
C15 0.163(6) 0.045(3) 0.054(3) 0.016(2) -0.039(4) -0.034(4)
B1 0.048(3) 0.014(2) 0.020(2) -0.0019(16) 0.0025(19) -0.0022(19)

loop_
_atom_type_symbol
_atom_type_description
_atom_type_scat_dispersion_real
_atom_type_scat_dispersion_imag
_atom_type_scat_source
C C 0.0033 0.0016 'International Tables Vol C Tables 4.2.6.8 and 6.1.1.4'
H H 0.0000 0.0000 'International Tables Vol C Tables 4.2.6.8 and 6.1.1.4'
B B 0.0013 0.0007 'International Tables Vol C Tables 4.2.6.8 and 6.1.1.4'
N N 0.0061 0.0033 'International Tables Vol C Tables 4.2.6.8 and 6.1.1.4'
F F 0.0171 0.0103 'International Tables Vol C Tables 4.2.6.8 and 6.1.1.4'
Fe Fe 0.3463 0.8444 'International Tables Vol C Tables 4.2.6.8 and 6.1.1.4'

loop_
_geom_angle_atom_site_label_1
_geom_angle_atom_site_label_2
_geom_angle_atom_site_label_3
_geom_angle
C3A Fe1 C2A 40.72(12)
C3A Fe1 C4A 40.84(13)
C2A Fe1 C4A 68.81(13)
C3A Fe1 C7A 158.90(14)
C2A Fe1 C7A 159.78(14)
C4A Fe1 C7A 123.72(14)
C3A Fe1 C8A 121.91(13)
C2A Fe1 C8A 157.40(14)
C4A Fe1 C8A 107.39(13)
C7A Fe1 C8A 40.58(14)
C3A Fe1 C6A 157.76(14)
C2A Fe1 C6A 122.69(14)
C4A Fe1 C6A 160.60(14)
C7A Fe1 C6A 40.72(14)
C8A Fe1 C6A 68.19(14)
C3A Fe1 C9A 105.61(14)
C2A Fe1 C9A 120.93(15)
C4A Fe1 C9A 121.63(14)
C7A Fe1 C9A 68.46(14)
C8A Fe1 C9A 40.69(14)
C6A Fe1 C9A 68.20(15)
C3A Fe1 C10A 121.25(15)
C2A Fe1 C10A 106.25(14)
C4A Fe1 C10A 157.50(15)
C7A Fe1 C10A 68.28(15)
C8A Fe1 C10A 68.27(14)
C6A Fe1 C10A 40.28(14)
C9A Fe1 C10A 40.69(14)
C3A Fe1 C1A 68.86(12)
C2A Fe1 C1A 41.08(12)
C4A Fe1 C1A 69.01(13)
C7A Fe1 C1A 124.18(14)
C8A Fe1 C1A 160.28(14)
C6A Fe1 C1A 108.39(13)
C9A Fe1 C1A 157.90(14)
C10A Fe1 C1A 122.57(14)
C3A Fe1 C5A 68.53(13)
C2A Fe1 C5A 68.72(13)
C4A Fe1 C5A 40.79(12)
C7A Fe1 C5A 109.29(14)
C8A Fe1 C5A 123.87(13)
C6A Fe1 C5A 124.77(14)
C9A Fe1 C5A 158.84(14)
C10A Fe1 C5A 159.78(14)
C1A Fe1 C5A 40.90(12)
C1 N2 C3 109.0(3)
C1 N2 C12 127.1(3)
C3 N2 C12 123.9(3)
C1 N5 C4 108.3(3)
C1 N5 C6 127.9(3)
C4 N5 C6 123.9(3)
N2 C1 N5 108.4(3)
N2 C1 H1 125.8
N5 C1 H1 125.8
C2A C1A C5A 107.2(3)
C2A C1A C9 125.9(3)
C5A C1A C9 126.9(3)
C2A C1A Fe1 68.89(17)
C5A C1A Fe1 69.72(17)
C9 C1A Fe1 124.9(2)
C3A C2A C1A 108.3(3)
C3A C2A Fe1 69.59(18)
C1A C2A Fe1 70.03(17)
C3A C2A H2A 125.9
C1A C2A H2A 125.9
Fe1 C2A H2A 126.1
C4 C3 N2 107.2(3)
C4 C3 H3 126.4
N2 C3 H3 126.4
C4A C3A C2A 108.5(3)
C4A C3A Fe1 69.76(18)
C2A C3A Fe1 69.69(18)
C4A C3A H3A 125.8
C2A C3A H3A 125.8
Fe1 C3A H3A 126.4
C3 C4 N5 107.0(3)
C3 C4 H4 126.5
N5 C4 H4 126.5
C3A C4A C5A 107.9(3)
C3A C4A Fe1 69.40(18)
C5A C4A Fe1 70.22(17)
C3A C4A H4A 126.1
C5A C4A H4A 126.1
Fe1 C4A H4A 125.9
C4A C5A C1A 108.1(3)
C4A C5A Fe1 68.99(17)
C1A C5A Fe1 69.38(17)
C4A C5A H5A 125.9
C1A C5A H5A 125.9
Fe1 C5A H5A 127.3
C11 C6 C7 121.0(3)
C11 C6 N5 118.4(3)
C7 C6 N5 120.6(3)
C10A C6A C7A 108.4(3)
C10A C6A Fe1 69.99(19)
C7A C6A Fe1 69.59(18)
C10A C6A H6A 125.8
C7A C6A H6A 125.8
Fe1 C6A H6A 126.2
C6 C7 C8 118.9(3)
C6 C7 H7 120.5
C8 C7 H7 120.5
C8A C7A C6A 107.6(3)
C8A C7A Fe1 69.69(18)
C6A C7A Fe1 69.69(19)
C8A C7A H7A 126.2
C6A C7A H7A 126.2
Fe1 C7A H7A 126.0
C7 C8 C9 121.1(3)
C7 C8 H8 119.4
C9 C8 H8 119.4
C7A C8A C9A 108.3(3)
C7A C8A Fe1 69.74(18)
C9A C8A Fe1 69.75(19)
C7A C8A H8A 125.9
C9A C8A H8A 125.9
Fe1 C8A H8A 126.2
C10 C9 C8 117.8(3)
C10 C9 C1A 120.3(3)
C8 C9 C1A 121.9(3)
C8A C9A C10A 107.6(3)
C8A C9A Fe1 69.56(19)
C10A C9A Fe1 69.77(19)
C8A C9A H9A 126.2
C10A C9A H9A 126.2
Fe1 C9A H9A 126.1
C11 C10 C9 121.6(3)
C11 C10 H10 119.2
C9 C10 H10 119.2
C6A C10A C9A 108.1(3)
C6A C10A Fe1 69.73(19)
C9A C10A Fe1 69.55(19)
C6A C10A H10A 125.9
C9A C10A H10A 125.9
Fe1 C10A H10A 126.3
C6 C11 C10 119.5(3)
C6 C11 H11 120.3
C10 C11 H11 120.3
N2 C12 C13 111.0(3)
N2 C12 H12A 109.4
C13 C12 H12A 109.4
N2 C12 H12B 109.4
C13 C12 H12B 109.4
H12A C12 H12B 108.0
C14 C13 C12 121.6(4)
C14 C13 H13 119.2
C12 C13 H13 119.2
C13 C14 C15 125.0(6)
C13 C14 H14 117.5
C15 C14 H14 117.5
C14 C15 H15A 109.5
C14 C15 H15B 109.5
H15A C15 H15B 109.5
C14 C15 H15C 109.5
H15A C15 H15C 109.5
H15B C15 H15C 109.5
F3 B1 F2 109.7(3)
F3 B1 F1 110.0(3)
F2 B1 F1 109.1(3)
F3 B1 F4 109.7(3)
F2 B1 F4 109.1(3)
F1 B1 F4 109.3(3)

loop_
_geom_bond_atom_site_label_1
_geom_bond_atom_site_label_2
_geom_bond_distance
Fe1 C3A 2.029(3)
Fe1 C2A 2.030(3)
Fe1 C4A 2.034(3)
Fe1 C7A 2.038(3)
Fe1 C8A 2.037(3)
Fe1 C6A 2.039(3)
Fe1 C9A 2.040(3)
Fe1 C10A 2.043(3)
Fe1 C1A 2.046(3)
Fe1 C5A 2.050(3)
F1 B1 1.388(4)
F2 B1 1.379(4)
F3 B1 1.371(4)
F4 B1 1.394(5)
N2 C1 1.327(4)
N2 C3 1.376(4)
N2 C12 1.484(4)
N5 C1 1.332(4)
N5 C4 1.390(4)
N5 C6 1.446(4)
C1 H1 0.9500
C1A C2A 1.430(4)
C1A C5A 1.431(4)
C1A C9 1.477(4)
C2A C3A 1.412(4)
C2A H2A 0.9500
C3 C4 1.343(4)
C3 H3 0.9500
C3A C4A 1.417(4)
C3A H3A 0.9500
C4 H4 0.9500
C4A C5A 1.423(4)
C4A H4A 0.9500
C5A H5A 0.9500
C6 C11 1.377(4)
C6 C7 1.378(4)
C6A C10A 1.406(5)
C6A C7A 1.418(5)
C6A H6A 0.9500
C7 C8 1.394(4)
C7 H7 0.9500
C7A C8A 1.413(5)
C7A H7A 0.9500
C8 C9 1.398(4)
C8 H8 0.9500
C8A C9A 1.417(5)
C8A H8A 0.9500
C9 C10 1.387(4)
C9A C10A 1.419(5)
C9A H9A 0.9500
C10 C11 1.379(4)
C10 H10 0.9500
C10A H10A 0.9500
C11 H11 0.9500
C12 C13 1.498(5)
C12 H12A 0.9900
C12 H12B 0.9900
C13 C14 1.356(6)
C13 H13 0.9500
C14 C15 1.479(6)
C14 H14 0.9500
C15 H15A 0.9800
C15 H15B 0.9800
C15 H15C 0.9800

loop_
_geom_hbond_atom_site_label_D
_geom_hbond_atom_site_label_H
_geom_hbond_atom_site_label_A
_geom_hbond_distance_DH
_geom_hbond_distance_HA
_geom_hbond_distance_DA
_geom_hbond_angle_DHA
_geom_hbond_site_symmetry_A
C1 H1 F1 0.95 2.51 3.265(4) 136.1 3_666
C1 H1 F2 0.95 2.32 3.247(4) 164.0 3_666
C4 H4 F3 0.95 2.17 3.110(4) 170.3 4_665
C7 H7 F2 0.95 2.52 3.297(4) 139.3 3_666
C11 H11 F3 0.95 2.45 3.314(4) 151.9 4_665
C12 H12B F1 0.99 2.38 3.297(4) 154.0 3_666

loop_
_geom_torsion_atom_site_label_1
_geom_torsion_atom_site_label_2
_geom_torsion_atom_site_label_3
_geom_torsion_atom_site_label_4
_geom_torsion
C3 N2 C1 N5 0.4(3)
C12 N2 C1 N5 -179.9(3)
C4 N5 C1 N2 -0.4(3)
C6 N5 C1 N2 -180.0(3)
C3A Fe1 C1A C2A 37.53(18)
C4A Fe1 C1A C2A 81.4(2)
C7A Fe1 C1A C2A -161.29(19)
C8A Fe1 C1A C2A 164.4(4)
C6A Fe1 C1A C2A -119.0(2)
C9A Fe1 C1A C2A -41.8(4)
C10A Fe1 C1A C2A -76.9(2)
C5A Fe1 C1A C2A 118.7(3)
C3A Fe1 C1A C5A -81.2(2)
C2A Fe1 C1A C5A -118.7(3)
C4A Fe1 C1A C5A -37.29(18)
C7A Fe1 C1A C5A 80.0(2)
C8A Fe1 C1A C5A 45.7(5)
C6A Fe1 C1A C5A 122.3(2)
C9A Fe1 C1A C5A -160.5(3)
C10A Fe1 C1A C5A 164.4(2)
C3A Fe1 C1A C9 157.3(3)
C2A Fe1 C1A C9 119.8(3)
C4A Fe1 C1A C9 -158.8(3)
C7A Fe1 C1A C9 -41.5(3)
C8A Fe1 C1A C9 -75.8(5)
C6A Fe1 C1A C9 0.8(3)
C9A Fe1 C1A C9 78.0(5)
C10A Fe1 C1A C9 42.9(3)
C5A Fe1 C1A C9 -121.5(4)
C5A C1A C2A C3A 0.2(3)
C9 C1A C2A C3A -177.8(3)
Fe1 C1A C2A C3A -59.3(2)
C5A C1A C2A Fe1 59.4(2)
C9 C1A C2A Fe1 -118.6(3)
C4A Fe1 C2A C3A 37.49(19)
C7A Fe1 C2A C3A 169.6(4)
C8A Fe1 C2A C3A -47.0(4)
C6A Fe1 C2A C3A -160.1(2)
C9A Fe1 C2A C3A -77.6(2)
C10A Fe1 C2A C3A -119.3(2)
C1A Fe1 C2A C3A 119.4(3)
C5A Fe1 C2A C3A 81.4(2)
C3A Fe1 C2A C1A -119.4(3)
C4A Fe1 C2A C1A -81.95(19)
C7A Fe1 C2A C1A 50.1(5)
C8A Fe1 C2A C1A -166.4(3)
C6A Fe1 C2A C1A 80.5(2)
C9A Fe1 C2A C1A 163.00(19)
C10A Fe1 C2A C1A 121.3(2)
C5A Fe1 C2A C1A -38.04(18)
C1 N2 C3 C4 -0.2(4)
C12 N2 C3 C4 180.0(3)
C1A C2A C3A C4A 0.4(3)
Fe1 C2A C3A C4A -59.2(2)
C1A C2A C3A Fe1 59.6(2)
C2A Fe1 C3A C4A 119.8(3)
C7A Fe1 C3A C4A -50.2(4)
C8A Fe1 C3A C4A -79.5(2)
C6A Fe1 C3A C4A 169.0(3)
C9A Fe1 C3A C4A -120.6(2)
C10A Fe1 C3A C4A -161.92(19)
C1A Fe1 C3A C4A 82.0(2)
C5A Fe1 C3A C4A 37.90(18)
C4A Fe1 C3A C2A -119.8(3)
C7A Fe1 C3A C2A -170.0(3)
C8A Fe1 C3A C2A 160.7(2)
C6A Fe1 C3A C2A 49.2(4)
C9A Fe1 C3A C2A 119.6(2)
C10A Fe1 C3A C2A 78.3(2)
C1A Fe1 C3A C2A -37.85(19)
C5A Fe1 C3A C2A -81.9(2)
N2 C3 C4 N5 0.0(3)
C1 N5 C4 C3 0.2(3)
C6 N5 C4 C3 179.9(3)
C2A C3A C4A C5A -0.8(3)
Fe1 C3A C4A C5A -59.9(2)
C2A C3A C4A Fe1 59.1(2)
C2A Fe1 C4A C3A -37.39(18)
C7A Fe1 C4A C3A 160.58(19)
C8A Fe1 C4A C3A 118.99(19)
C6A Fe1 C4A C3A -167.4(4)
C9A Fe1 C4A C3A 76.7(2)
C10A Fe1 C4A C3A 43.9(4)
C1A Fe1 C4A C3A -81.56(19)
C5A Fe1 C4A C3A -118.9(3)
C3A Fe1 C4A C5A 118.9(3)
C2A Fe1 C4A C5A 81.6(2)
C7A Fe1 C4A C5A -80.5(2)
C8A Fe1 C4A C5A -122.1(2)
C6A Fe1 C4A C5A -48.5(5)
C9A Fe1 C4A C5A -164.31(19)
C10A Fe1 C4A C5A 162.9(3)
C1A Fe1 C4A C5A 37.39(18)
C3A C4A C5A C1A 0.9(3)
Fe1 C4A C5A C1A -58.5(2)
C3A C4A C5A Fe1 59.4(2)
C2A C1A C5A C4A -0.7(3)
C9 C1A C5A C4A 177.3(3)
Fe1 C1A C5A C4A 58.3(2)
C2A C1A C5A Fe1 -58.9(2)
C9 C1A C5A Fe1 119.0(3)
C3A Fe1 C5A C4A -37.94(19)
C2A Fe1 C5A C4A -81.8(2)
C7A Fe1 C5A C4A 119.6(2)
C8A Fe1 C5A C4A 76.9(2)
C6A Fe1 C5A C4A 162.4(2)
C9A Fe1 C5A C4A 39.6(4)
C10A Fe1 C5A C4A -161.0(4)
C1A Fe1 C5A C4A -120.0(3)
C3A Fe1 C5A C1A 82.1(2)
C2A Fe1 C5A C1A 38.20(18)
C4A Fe1 C5A C1A 120.0(3)
C7A Fe1 C5A C1A -120.33(19)
C8A Fe1 C5A C1A -163.08(19)
C6A Fe1 C5A C1A -77.6(2)
C9A Fe1 C5A C1A 159.7(3)
C10A Fe1 C5A C1A -40.9(5)
C1 N5 C6 C11 159.7(3)
C4 N5 C6 C11 -19.9(4)
C1 N5 C6 C7 -21.1(4)
C4 N5 C6 C7 159.3(3)
C3A Fe1 C6A C10A 40.0(5)
C2A Fe1 C6A C10A 75.9(2)
C4A Fe1 C6A C10A -162.1(4)
C7A Fe1 C6A C10A -119.6(3)
C8A Fe1 C6A C10A -81.7(2)
C9A Fe1 C6A C10A -37.7(2)
C1A Fe1 C6A C10A 119.0(2)
C5A Fe1 C6A C10A 161.4(2)
C3A Fe1 C6A C7A 159.6(3)
C2A Fe1 C6A C7A -164.5(2)
C4A Fe1 C6A C7A -42.5(5)
C8A Fe1 C6A C7A 37.9(2)
C9A Fe1 C6A C7A 81.9(2)
C10A Fe1 C6A C7A 119.6(3)
C1A Fe1 C6A C7A -121.4(2)
C5A Fe1 C6A C7A -79.0(2)
C11 C6 C7 C8 0.4(5)
N5 C6 C7 C8 -178.8(3)
C10A C6A C7A C8A -0.2(4)
Fe1 C6A C7A C8A -59.6(2)
C10A C6A C7A Fe1 59.4(2)
C3A Fe1 C7A C8A -39.7(5)
C2A Fe1 C7A C8A 159.4(4)
C4A Fe1 C7A C8A -76.9(2)
C6A Fe1 C7A C8A 118.8(3)
C9A Fe1 C7A C8A 37.6(2)
C10A Fe1 C7A C8A 81.5(2)
C1A Fe1 C7A C8A -163.02(19)
C5A Fe1 C7A C8A -119.9(2)
C3A Fe1 C7A C6A -158.5(3)
C2A Fe1 C7A C6A 40.6(5)
C4A Fe1 C7A C6A 164.3(2)
C8A Fe1 C7A C6A -118.8(3)
C9A Fe1 C7A C6A -81.2(2)
C10A Fe1 C7A C6A -37.3(2)
C1A Fe1 C7A C6A 78.2(2)
C5A Fe1 C7A C6A 121.3(2)
C6 C7 C8 C9 0.5(5)
C6A C7A C8A C9A 0.3(3)
Fe1 C7A C8A C9A -59.3(2)
C6A C7A C8A Fe1 59.6(2)
C3A Fe1 C8A C7A 164.3(2)
C2A Fe1 C8A C7A -161.6(3)
C4A Fe1 C8A C7A 121.9(2)
C6A Fe1 C8A C7A -38.0(2)
C9A Fe1 C8A C7A -119.5(3)
C10A Fe1 C8A C7A -81.5(2)
C1A Fe1 C8A C7A 45.7(5)
C5A Fe1 C8A C7A 80.1(2)
C3A Fe1 C8A C9A -76.2(2)
C2A Fe1 C8A C9A -42.1(4)
C4A Fe1 C8A C9A -118.6(2)
C7A Fe1 C8A C9A 119.5(3)
C6A Fe1 C8A C9A 81.5(2)
C10A Fe1 C8A C9A 37.9(2)
C1A Fe1 C8A C9A 165.2(3)
C5A Fe1 C8A C9A -160.4(2)
C7 C8 C9 C10 -0.9(5)
C7 C8 C9 C1A 177.8(3)
C2A C1A C9 C10 11.7(5)
C5A C1A C9 C10 -165.9(3)
Fe1 C1A C9 C10 -76.1(4)
C2A C1A C9 C8 -166.9(3)
C5A C1A C9 C8 15.5(5)
Fe1 C1A C9 C8 105.3(3)
C7A C8A C9A C10A -0.3(4)
Fe1 C8A C9A C10A -59.6(2)
C7A C8A C9A Fe1 59.3(2)
C3A Fe1 C9A C8A 121.1(2)
C2A Fe1 C9A C8A 162.53(19)
C4A Fe1 C9A C8A 79.8(2)
C7A Fe1 C9A C8A -37.5(2)
C6A Fe1 C9A C8A -81.5(2)
C10A Fe1 C9A C8A -118.8(3)
C1A Fe1 C9A C8A -166.8(3)
C5A Fe1 C9A C8A 50.5(5)
C3A Fe1 C9A C10A -120.1(2)
C2A Fe1 C9A C10A -78.7(2)
C4A Fe1 C9A C10A -161.4(2)
C7A Fe1 C9A C10A 81.3(2)
C8A Fe1 C9A C10A 118.8(3)
C6A Fe1 C9A C10A 37.3(2)
C1A Fe1 C9A C10A -48.0(4)
C5A Fe1 C9A C10A 169.3(3)
C8 C9 C10 C11 0.4(5)
C1A C9 C10 C11 -178.3(3)
C7A C6A C10A C9A 0.0(4)
Fe1 C6A C10A C9A 59.2(2)
C7A C6A C10A Fe1 -59.2(2)
C8A C9A C10A C6A 0.2(4)
Fe1 C9A C10A C6A -59.3(2)
C8A C9A C10A Fe1 59.5(2)
C3A Fe1 C10A C6A -163.5(2)
C2A Fe1 C10A C6A -121.7(2)
C4A Fe1 C10A C6A 164.5(3)
C7A Fe1 C10A C6A 37.6(2)
C8A Fe1 C10A C6A 81.5(2)
C9A Fe1 C10A C6A 119.4(3)
C1A Fe1 C10A C6A -79.9(2)
C5A Fe1 C10A C6A -49.3(5)
C3A Fe1 C10A C9A 77.1(2)
C2A Fe1 C10A C9A 118.8(2)
C4A Fe1 C10A C9A 45.1(5)
C7A Fe1 C10A C9A -81.8(2)
C8A Fe1 C10A C9A -38.0(2)
C6A Fe1 C10A C9A -119.4(3)
C1A Fe1 C10A C9A 160.6(2)
C5A Fe1 C10A C9A -168.8(3)
C7 C6 C11 C10 -0.9(5)
N5 C6 C11 C10 178.3(3)
C9 C10 C11 C6 0.5(5)
C1 N2 C12 C13 -135.0(3)
C3 N2 C12 C13 44.8(4)
N2 C12 C13 C14 -106.3(4)
C12 C13 C14 C15 178.2(4)
